data_1556214
loop_
_publ_author_name
'Slowinski, Franck'
'Ben Ayad, Omar'
'Ziyaret, Ozge'
'Botuha, Candice'
'Le Falher, Laetitia'
'Aouane, Kamel'
'Thorimbert, Serge'

_publ_section_title
;
 Expeditive access to 2-substituted 4H-pyrido[1,3]oxazin-4-ones via an
 intramolecular O-arylation.
;
_journal_issue 14
_journal_name_full 'Organic letters'
_journal_page_first 3494
_journal_page_last 3497
_journal_paper_doi 10.1021/ol401516e
_journal_volume 15
_journal_year 2013
_chemical_formula_moiety 'C13 H10 Br N2 Na O3, C4 H8 O2'
_chemical_formula_sum 'C17 H18 Br N2 Na O5'
_chemical_formula_weight 433.23
_space_group_IT_number 14
_space_group_name_Hall '-P 2ybc'
_space_group_name_H-M_alt 'P 1 21/c 1'
_symmetry_cell_setting monoclinic
_symmetry_space_group_name_Hall '-P 2ybc'
_symmetry_space_group_name_H-M 'P 1 21/c 1'
_atom_sites_solution_hydrogens mixed
_atom_sites_solution_primary direct
_atom_sites_solution_secondary difmap
_audit_creation_method SHELXL-97
_cell_angle_alpha 90.00
_cell_angle_beta 97.958(2)
_cell_angle_gamma 90.00
_cell_formula_units_Z 4
_cell_length_a 13.7372(8)
_cell_length_b 18.5165(10)
_cell_length_c 7.4853(4)
_cell_measurement_reflns_used 2407
_cell_measurement_temperature 200(1)
_cell_measurement_theta_max 22.54
_cell_measurement_theta_min 3.00
_cell_volume 1885.66(18)
_computing_cell_refinement 'Bruker SAINT'
_computing_data_collection 'Bruker APEX2'
_computing_data_reduction 'Bruker SAINT'
_computing_publication_material 'SHELXL-97 (Sheldrick, 2008)'
_computing_structure_refinement 'SHELXL-97 (Sheldrick, 2008)'
_computing_structure_solution 'SIR92 (Giacovazzo et al, 1993)'
_diffrn_ambient_temperature 200(2)
_diffrn_detector_area_resol_mean 8.3333
_diffrn_measured_fraction_theta_full 0.996
_diffrn_measured_fraction_theta_max 0.996
_diffrn_measurement_device_type 'Bruker APEX-II CCD'
_diffrn_measurement_method '\f and \w scans'
_diffrn_radiation_monochromator 'curved graphite'
_diffrn_radiation_source 'fine-focus sealed tube'
_diffrn_radiation_type MoK\a
_diffrn_radiation_wavelength 0.71073
_diffrn_reflns_av_R_equivalents 0.0387
_diffrn_reflns_av_sigmaI/netI 0.0448
_diffrn_reflns_limit_h_max 16
_diffrn_reflns_limit_h_min -16
_diffrn_reflns_limit_k_max 22
_diffrn_reflns_limit_k_min -21
_diffrn_reflns_limit_l_max 8
_diffrn_reflns_limit_l_min -7
_diffrn_reflns_number 11934
_diffrn_reflns_theta_full 25.07
_diffrn_reflns_theta_max 25.07
_diffrn_reflns_theta_min 1.86
_diffrn_standards_decay_% 0
_diffrn_standards_number 0
_exptl_absorpt_coefficient_mu 2.233
_exptl_absorpt_correction_T_max 0.7452
_exptl_absorpt_correction_T_min 0.6636
_exptl_absorpt_correction_type multi-scan
_exptl_absorpt_process_details
; 
R.H. Blessing, Acta Cryst. (1995), A51, 33-38
;
_exptl_crystal_colour colourless
_exptl_crystal_density_diffrn 1.526
_exptl_crystal_density_method 'not measured'
_exptl_crystal_description platelet
_exptl_crystal_F_000 880
_exptl_crystal_size_max 0.1
_exptl_crystal_size_mid 0.1
_exptl_crystal_size_min 0.05
_refine_diff_density_max 0.486
_refine_diff_density_min -0.529
_refine_diff_density_rms 0.056
_refine_ls_extinction_method none
_refine_ls_goodness_of_fit_ref 1.010
_refine_ls_hydrogen_treatment constr
_refine_ls_matrix_type full
_refine_ls_number_parameters 237
_refine_ls_number_reflns 3330
_refine_ls_number_restraints 0
_refine_ls_restrained_S_all 1.010
_refine_ls_R_factor_all 0.0689
_refine_ls_R_factor_gt 0.0340
_refine_ls_shift/su_max 0.001
_refine_ls_shift/su_mean 0.000
_refine_ls_structure_factor_coef Fsqd
_refine_ls_weighting_details 'calc w=1/[\s^2^(Fo^2^)+(0.0322P)^2^+0.6447P] where P=(Fo^2^+2Fc^2^)/3'
_refine_ls_weighting_scheme calc
_refine_ls_wR_factor_gt 0.0677
_refine_ls_wR_factor_ref 0.0779
_reflns_number_gt 2271
_reflns_number_total 3330
_reflns_threshold_expression >2\s(I)
_cod_data_source_file llf204.cif
_cod_data_source_block llf204
_cod_original_sg_symbol_H-M 'P 21/c'
_cod_database_code 1556214

loop_
_symmetry_equiv_pos_as_xyz
'x, y, z'
'-x, y+1/2, -z+1/2'
'-x, -y, -z'
'x, -y-1/2, z-1/2'

loop_
_atom_site_label
_atom_site_type_symbol
_atom_site_fract_x
_atom_site_fract_y
_atom_site_fract_z
_atom_site_U_iso_or_equiv
_atom_site_adp_type
_atom_site_occupancy
_atom_site_symmetry_multiplicity
_atom_site_calc_flag
_atom_site_refinement_flags
Br1 Br 0.21150(2) 0.842497(18) 0.72199(6) 0.05495(14) Uani 1 1 d .
Na1 Na 0.53800(8) 1.07588(5) 0.87596(15) 0.0324(3) Uani 1 1 d .
O1 O 0.46249(15) 0.95982(10) 0.8283(3) 0.0381(5) Uani 1 1 d .
O2 O 0.39476(15) 1.09026(10) 0.6916(3) 0.0416(6) Uani 1 1 d .
O3 O 0.69143(14) 1.06584(10) 0.7874(3) 0.0411(5) Uani 1 1 d .
H3A H 0.7386 1.0393 0.8541 0.049 Uiso 1 1 d R
H3B H 0.6804 1.0443 0.6637 0.049 Uiso 1 1 d R
O4 O 0.15969(16) 1.01550(12) -0.0175(3) 0.0516(6) Uani 1 1 d .
O5 O 0.10365(15) 1.12736(10) -0.0763(3) 0.0422(6) Uani 1 1 d .
N1 N 0.43370(18) 0.71007(12) 0.6085(3) 0.0351(6) Uani 1 1 d .
N2 N 0.33960(16) 0.97713(12) 0.5833(3) 0.0300(6) Uani 1 1 d .
C1 C 0.3345(2) 0.81134(15) 0.6632(4) 0.0290(7) Uani 1 1 d .
C2 C 0.3489(2) 0.73790(15) 0.6433(4) 0.0354(7) Uani 1 1 d .
H2 H 0.2971 0.7067 0.6548 0.042 Uiso 1 1 calc R
C3 C 0.5060(2) 0.75644(16) 0.5953(4) 0.0398(8) Uani 1 1 d .
H3C H 0.5655 0.7382 0.5691 0.048 Uiso 1 1 calc R
C4 C 0.4983(2) 0.82979(15) 0.6179(4) 0.0353(8) Uani 1 1 d .
H4 H 0.5521 0.8595 0.6100 0.042 Uiso 1 1 calc R
C5 C 0.4097(2) 0.85951(13) 0.6528(4) 0.0253(7) Uani 1 1 d .
C6 C 0.4055(2) 0.93950(14) 0.6935(4) 0.0284(7) Uani 1 1 d .
C7 C 0.3318(2) 1.05018(14) 0.6112(4) 0.0284(7) Uani 1 1 d .
C8 C 0.2365(2) 1.08359(14) 0.5276(4) 0.0289(7) Uani 1 1 d .
C9 C 0.2296(2) 1.15830(15) 0.5221(4) 0.0396(8) Uani 1 1 d .
H9 H 0.2832 1.1862 0.5699 0.048 Uiso 1 1 calc R
C10 C 0.1442(2) 1.19143(17) 0.4467(5) 0.0482(9) Uani 1 1 d .
H10 H 0.1404 1.2416 0.4434 0.058 Uiso 1 1 calc R
C11 C 0.0641(2) 1.15077(16) 0.3759(5) 0.0477(9) Uani 1 1 d .
H11 H 0.0067 1.1733 0.3235 0.057 Uiso 1 1 calc R
C12 C 0.0694(2) 1.07651(16) 0.3832(5) 0.0434(8) Uani 1 1 d .
H12 H 0.0151 1.0489 0.3374 0.052 Uiso 1 1 calc R
C13 C 0.1555(2) 1.04288(16) 0.4585(4) 0.0367(8) Uani 1 1 d .
H13 H 0.1588 0.9927 0.4627 0.044 Uiso 1 1 calc R
C14 C 0.2691(2) 1.11639(18) 0.0442(5) 0.0523(9) Uani 1 1 d .
H14A H 0.3190 1.0808 0.0784 0.078 Uiso 1 1 calc R
H14B H 0.2621 1.1465 0.1461 0.078 Uiso 1 1 calc R
H14C H 0.2875 1.1456 -0.0517 0.078 Uiso 1 1 calc R
C15 C 0.1742(2) 1.07975(18) -0.0179(4) 0.0405(8) Uani 1 1 d .
C16 C 0.0065(2) 1.09886(17) -0.1383(5) 0.0516(9) Uani 1 1 d .
H16A H -0.0156 1.0689 -0.0455 0.062 Uiso 1 1 calc R
H16B H 0.0080 1.0696 -0.2453 0.062 Uiso 1 1 calc R
C17 C -0.0612(2) 1.16141(18) -0.1800(5) 0.0563(10) Uani 1 1 d .
H17A H -0.0623 1.1899 -0.0731 0.085 Uiso 1 1 calc R
H17B H -0.1262 1.1440 -0.2218 0.085 Uiso 1 1 calc R
H17C H -0.0386 1.1906 -0.2721 0.085 Uiso 1 1 calc R

loop_
_atom_site_aniso_label
_atom_site_aniso_U_11
_atom_site_aniso_U_22
_atom_site_aniso_U_33
_atom_site_aniso_U_23
_atom_site_aniso_U_13
_atom_site_aniso_U_12
Br1 0.02879(18) 0.03497(19) 0.1037(3) 0.0045(2) 0.01823(18) 0.00214(15)
Na1 0.0353(7) 0.0208(6) 0.0399(7) 0.0008(5) 0.0011(5) -0.0029(5)
O1 0.0491(14) 0.0209(11) 0.0401(13) 0.0014(10) -0.0087(11) -0.0058(10)
O2 0.0344(12) 0.0215(11) 0.0647(16) -0.0008(10) -0.0077(11) -0.0033(9)
O3 0.0398(13) 0.0361(12) 0.0452(14) -0.0037(10) -0.0015(10) 0.0102(10)
O4 0.0494(15) 0.0308(13) 0.0735(18) 0.0044(12) 0.0050(12) 0.0054(11)
O5 0.0347(13) 0.0275(11) 0.0630(16) 0.0044(11) 0.0023(11) -0.0013(10)
N1 0.0389(16) 0.0242(13) 0.0411(16) -0.0012(12) 0.0017(13) 0.0039(12)
N2 0.0304(14) 0.0186(12) 0.0401(16) -0.0010(11) 0.0014(12) 0.0019(10)
C1 0.0244(15) 0.0229(15) 0.0387(19) -0.0018(13) 0.0006(14) 0.0018(12)
C2 0.0336(17) 0.0211(15) 0.050(2) 0.0009(14) 0.0009(15) -0.0038(13)
C3 0.0364(18) 0.0315(17) 0.054(2) 0.0006(16) 0.0150(16) 0.0067(15)
C4 0.0306(16) 0.0271(17) 0.050(2) 0.0002(15) 0.0107(15) -0.0030(13)
C5 0.0297(16) 0.0202(15) 0.0245(16) 0.0009(12) -0.0018(13) 0.0009(12)
C6 0.0302(16) 0.0199(15) 0.0362(19) -0.0005(14) 0.0085(15) -0.0030(13)
C7 0.0324(17) 0.0209(15) 0.0324(18) 0.0027(13) 0.0060(14) -0.0004(13)
C8 0.0300(16) 0.0237(15) 0.0336(18) 0.0008(13) 0.0062(14) 0.0014(12)
C9 0.0360(17) 0.0232(15) 0.058(2) -0.0043(16) 0.0022(16) 0.0010(15)
C10 0.042(2) 0.0215(16) 0.080(3) 0.0015(17) 0.0023(19) 0.0072(15)
C11 0.0315(18) 0.0349(19) 0.075(3) -0.0011(18) 0.0016(17) 0.0079(15)
C12 0.0264(17) 0.0315(17) 0.071(2) -0.0050(17) 0.0004(16) -0.0008(14)
C13 0.0344(18) 0.0213(15) 0.055(2) -0.0031(15) 0.0071(16) 0.0037(13)
C14 0.040(2) 0.053(2) 0.065(3) 0.0029(19) 0.0095(18) -0.0024(17)
C15 0.044(2) 0.036(2) 0.043(2) 0.0022(16) 0.0135(16) 0.0045(16)
C16 0.041(2) 0.0339(19) 0.078(3) -0.0023(18) 0.0019(19) -0.0034(16)
C17 0.041(2) 0.041(2) 0.083(3) 0.000(2) -0.0031(19) 0.0022(17)

loop_
_atom_type_symbol
_atom_type_description
_atom_type_scat_dispersion_real
_atom_type_scat_dispersion_imag
_atom_type_scat_source
C C 0.0033 0.0016 'International Tables Vol C Tables 4.2.6.8 and 6.1.1.4'
H H 0.0000 0.0000 'International Tables Vol C Tables 4.2.6.8 and 6.1.1.4'
N N 0.0061 0.0033 'International Tables Vol C Tables 4.2.6.8 and 6.1.1.4'
O O 0.0106 0.0060 'International Tables Vol C Tables 4.2.6.8 and 6.1.1.4'
Na Na 0.0362 0.0249 'International Tables Vol C Tables 4.2.6.8 and 6.1.1.4'
Br Br -0.2901 2.4595 'International Tables Vol C Tables 4.2.6.8 and 6.1.1.4'

loop_
_geom_angle_atom_site_label_1
_geom_angle_atom_site_label_2
_geom_angle_atom_site_label_3
_geom_angle
_geom_angle_site_symmetry_1
_geom_angle_site_symmetry_3
O2 Na1 O3 126.05(9) . .
O2 Na1 O1 120.10(9) . 3_677
O3 Na1 O1 112.14(9) . 3_677
O2 Na1 O1 72.02(7) . .
O3 Na1 O1 106.25(8) . .
O1 Na1 O1 80.05(8) 3_677 .
O2 Na1 N1 91.60(8) . 2_656
O3 Na1 N1 87.21(8) . 2_656
O1 Na1 N1 105.01(8) 3_677 2_656
O1 Na1 N1 162.89(9) . 2_656
O2 Na1 Na1 96.71(7) . 3_677
O3 Na1 Na1 115.32(7) . 3_677
O1 Na1 Na1 40.85(5) 3_677 3_677
O1 Na1 Na1 39.21(5) . 3_677
N1 Na1 Na1 143.21(8) 2_656 3_677
C6 O1 Na1 127.19(18) . 3_677
C6 O1 Na1 127.07(17) . .
Na1 O1 Na1 99.95(8) 3_677 .
C7 O2 Na1 136.17(18) . .
C15 O5 C16 117.2(2) . .
C3 N1 C2 116.6(2) . .
C3 N1 Na1 122.01(19) . 2_646
C2 N1 Na1 120.46(19) . 2_646
C6 N2 C7 118.7(2) . .
C5 C1 C2 120.7(3) . .
C5 C1 Br1 121.1(2) . .
C2 C1 Br1 118.0(2) . .
N1 C2 C1 122.9(3) . .
N1 C3 C4 124.0(3) . .
C3 C4 C5 119.9(3) . .
C1 C5 C4 115.9(2) . .
C1 C5 C6 125.0(2) . .
C4 C5 C6 118.8(2) . .
O1 C6 N2 129.8(3) . .
O1 C6 C5 114.9(2) . .
N2 C6 C5 115.3(2) . .
O2 C7 N2 127.1(3) . .
O2 C7 C8 117.9(2) . .
N2 C7 C8 115.0(2) . .
C13 C8 C9 118.9(3) . .
C13 C8 C7 122.7(2) . .
C9 C8 C7 118.4(3) . .
C10 C9 C8 120.6(3) . .
C9 C10 C11 120.3(3) . .
C10 C11 C12 119.7(3) . .
C11 C12 C13 120.1(3) . .
C8 C13 C12 120.3(3) . .
O4 C15 O5 122.6(3) . .
O4 C15 C14 125.9(3) . .
O5 C15 C14 111.5(3) . .
O5 C16 C17 107.7(3) . .

loop_
_geom_bond_atom_site_label_1
_geom_bond_atom_site_label_2
_geom_bond_distance
_geom_bond_site_symmetry_2
Br1 C1 1.893(3) .
Na1 O2 2.257(2) .
Na1 O3 2.303(2) .
Na1 O1 2.311(2) 3_677
Na1 O1 2.391(2) .
Na1 N1 2.515(3) 2_656
O1 C6 1.246(3) .
O1 Na1 2.311(2) 3_677
O2 C7 1.231(3) .
O4 C15 1.206(4) .
O5 C15 1.337(4) .
O5 C16 1.450(4) .
N1 C3 1.327(4) .
N1 C2 1.332(4) .
N1 Na1 2.515(2) 2_646
N2 C6 1.334(3) .
N2 C7 1.375(3) .
C1 C5 1.375(4) .
C1 C2 1.385(4) .
C3 C4 1.375(4) .
C4 C5 1.393(4) .
C5 C6 1.515(4) .
C7 C8 1.503(4) .
C8 C13 1.384(4) .
C8 C9 1.387(4) .
C9 C10 1.374(4) .
C10 C11 1.376(4) .
C11 C12 1.378(4) .
C12 C13 1.385(4) .
C14 C15 1.487(4) .
C16 C17 1.491(4) .
